data_1564298
loop_
_publ_author_name
'Kubasov, A.S.'
'Matveev, E. Yu.'
'Klyukin, I.N.'
'Nichugovskiy, A.I.'
'Zhizhin, K. Yu'
'Kuznetsov, N.T.'

_publ_section_title
;
 Silver(I) complexes with substituted derivatives of the boron cluster
 anions as ligands
;
_journal_name_full 'Inorganica Chimica Acta'
_journal_page_first 119749
_journal_paper_doi 10.1016/j.ica.2020.119749
_journal_volume 510
_journal_year 2020
_chemical_formula_moiety 'C72 H60 Ag P4, C H2 Cl2, C5 H19 B10 O'
_chemical_formula_sum 'C78 H81 Ag B10 Cl2 O P4'
_chemical_formula_weight 1445.17
_space_group_crystal_system triclinic
_space_group_IT_number 2
_space_group_name_Hall '-P 1'
_space_group_name_H-M_alt 'P -1'
_atom_sites_solution_hydrogens geom
_cell_angle_alpha 73.6220(10)
_cell_angle_beta 85.3040(10)
_cell_angle_gamma 88.5070(10)
_cell_formula_units_Z 2
_cell_length_a 13.8282(4)
_cell_length_b 14.4239(4)
_cell_length_c 18.8399(5)
_cell_measurement_reflns_used 9894
_cell_measurement_temperature 100
_cell_measurement_theta_max 33.898
_cell_measurement_theta_min 2.260
_cell_volume 3593.14(17)
_computing_cell_refinement 'SAINT V8.38A (?, 2016)'
_computing_data_reduction 'SAINT V8.38A (?, 2016)'
_computing_molecular_graphics 'Olex2 (Dolomanov et al., 2009)'
_computing_publication_material 'Olex2 (Dolomanov et al., 2009)'
_computing_structure_refinement 'XL (Sheldrick, 2008)'
_computing_structure_solution 'SHELXT 2014/5 (Sheldrick, 2014)'
_diffrn_ambient_temperature 100
_diffrn_measured_fraction_theta_full 0.994
_diffrn_measured_fraction_theta_max 0.804
_diffrn_measurement_device_type 'Bruker APEX-II CCD'
_diffrn_measurement_method '\f and \w scans'
_diffrn_radiation_type MoK\a
_diffrn_radiation_wavelength 0.71073
_diffrn_reflns_av_R_equivalents 0.0266
_diffrn_reflns_av_unetI/netI 0.0474
_diffrn_reflns_Laue_measured_fraction_full 0.994
_diffrn_reflns_Laue_measured_fraction_max 0.804
_diffrn_reflns_limit_h_max 17
_diffrn_reflns_limit_h_min -20
_diffrn_reflns_limit_k_max 21
_diffrn_reflns_limit_k_min -21
_diffrn_reflns_limit_l_max 28
_diffrn_reflns_limit_l_min -27
_diffrn_reflns_number 47658
_diffrn_reflns_point_group_measured_fraction_full 0.994
_diffrn_reflns_point_group_measured_fraction_max 0.804
_diffrn_reflns_theta_full 25.242
_diffrn_reflns_theta_max 34.461
_diffrn_reflns_theta_min 2.092
_diffrn_standards_number 0
_exptl_absorpt_coefficient_mu 0.490
_exptl_absorpt_correction_T_max 0.7468
_exptl_absorpt_correction_T_min 0.6328
_exptl_absorpt_correction_type multi-scan
_exptl_absorpt_process_details
'SADABS-2016/2 (Bruker,2016/2) was used for absorption correction. wR2(int) was 0.0595 before and 0.0392 after correction. The Ratio of minimum to maximum transmission is 0.8473. The \l/2 correction factor is Not present.'
_exptl_crystal_colour colourless
_exptl_crystal_colour_primary colourless
_exptl_crystal_density_diffrn 1.336
_exptl_crystal_description block
_exptl_crystal_F_000 1496
_exptl_crystal_size_max 0.75
_exptl_crystal_size_mid 0.70
_exptl_crystal_size_min 0.50
_refine_diff_density_max 1.201
_refine_diff_density_min -1.157
_refine_diff_density_rms 0.089
_refine_ls_extinction_coef .
_refine_ls_extinction_method none
_refine_ls_goodness_of_fit_ref 1.032
_refine_ls_hydrogen_treatment constr
_refine_ls_matrix_type full
_refine_ls_number_parameters 865
_refine_ls_number_reflns 24409
_refine_ls_number_restraints 0
_refine_ls_restrained_S_all 1.032
_refine_ls_R_factor_all 0.0525
_refine_ls_R_factor_gt 0.0422
_refine_ls_shift/su_max 0.003
_refine_ls_shift/su_mean 0.000
_refine_ls_structure_factor_coef Fsqd
_refine_ls_weighting_details 'w=1/[\s^2^(Fo^2^)+(0.0346P)^2^+3.7898P] where P=(Fo^2^+2Fc^2^)/3'
_refine_ls_weighting_scheme calc
_refine_ls_wR_factor_gt 0.0937
_refine_ls_wR_factor_ref 0.0983
_reflns_Friedel_coverage 0.000
_reflns_Friedel_fraction_full .
_reflns_Friedel_fraction_max .
_reflns_number_gt 20831
_reflns_number_total 24409
_reflns_threshold_expression 'I > 2\s(I)'
_cod_data_source_file 1.cif
_cod_data_source_block 19kub06_0m_a
_cod_database_code 1564298
_shelx_space_group_comment
;
The symmetry employed for this shelxl refinement is uniquely defined
by the following loop, which should always be used as a source of
symmetry information in preference to the above space-group names.
They are only intended as comments.
;
_shelx_estimated_absorpt_t_max 0.792
_shelx_estimated_absorpt_t_min 0.710
_olex2_refinement_description
;
1. Fixed Uiso
 At 1.2 times of:
  All B(H) groups, All C(H) groups, All C(H,H) groups
2.a Secondary CH2 refined with riding coordinates:
 C5(H5A,H5B), C4(H4A,H4B), C1(H1A,H1B), C3(H3A,H3B), C2(H2A,H2B), C78(H78A,H78B)
2.b Aromatic/amide H refined with riding coordinates:
 C17(H17), C19(H19), C47(H47), C29(H29), C53(H53), C23(H23), C77(H77),
 C16(H16), C65(H65), C13(H13), C64(H64), C7(H7), C26(H26), C58(H58), C44(H44),
 C28(H28), C76(H76), C43(H43), C71(H71), C49(H49), C14(H14), C35(H35), C15(H15),
  C25(H25), C67(H67), C22(H22), C52(H52), C11(H11), C55(H55), C37(H37),
 C59(H59), C20(H20), C75(H75), C46(H46), C8(H8), C57(H57), C51(H51), C27(H27),
 C73(H73), C9(H9), C70(H70), C63(H63), C50(H50), C56(H56), C31(H31), C69(H69),
 C45(H45), C61(H61), C21(H21), C41(H41), C74(H74), C40(H40), C33(H33), C62(H62),
  C10(H10), C68(H68), C34(H34), C32(H32), C38(H38), C39(H39)
2.c Boron cage BH refined with riding coordinates:
 B3(H3), B1(H1), B8(H8A), B4(H4), B7(H7A), B5(H5), B9(H9A), B6(H6), B10(H10A)
;
_olex2_submission_special_instructions 'No special instructions were received'

loop_
_space_group_symop_operation_xyz
'x, y, z'
'-x, -y, -z'

loop_
_atom_site_label
_atom_site_type_symbol
_atom_site_fract_x
_atom_site_fract_y
_atom_site_fract_z
_atom_site_U_iso_or_equiv
_atom_site_adp_type
_atom_site_occupancy
_atom_site_site_symmetry_order
_atom_site_calc_flag
_atom_site_refinement_flags_posn
_atom_site_refinement_flags_adp
_atom_site_refinement_flags_occupancy
_atom_site_disorder_assembly
_atom_site_disorder_group
Ag01 Ag 0.27882(2) 0.32022(2) 0.80552(2) 0.01084(3) Uani 1 1 d . . . . .
P1 P 0.27100(3) 0.13204(3) 0.86289(2) 0.01023(8) Uani 1 1 d . . . . .
P2 P 0.23990(3) 0.37629(3) 0.66629(2) 0.01194(8) Uani 1 1 d . . . . .
P3 P 0.15240(3) 0.39795(3) 0.88414(2) 0.01102(8) Uani 1 1 d . . . . .
P4 P 0.45608(3) 0.37932(3) 0.81015(2) 0.01138(8) Uani 1 1 d . . . . .
Cl2 Cl 0.13183(5) 0.49524(5) 0.42660(3) 0.03668(13) Uani 1 1 d . . . . .
Cl1 Cl 0.16073(6) 0.50378(5) 0.26908(4) 0.04457(16) Uani 1 1 d . . . . .
O1 O 0.22115(9) -0.01004(9) 0.51559(6) 0.0124(2) Uani 1 1 d . . . . .
C18 C 0.29377(12) 0.08945(12) 0.96112(9) 0.0119(3) Uani 1 1 d . . . . .
C24 C 0.12791(12) 0.32029(12) 0.65386(9) 0.0129(3) Uani 1 1 d . . . . .
C17 C 0.34728(13) -0.03300(12) 0.82504(10) 0.0144(3) Uani 1 1 d . . . . .
H17 H 0.290566 -0.065879 0.850782 0.017 Uiso 1 1 calc R . . . .
C19 C 0.35896(13) 0.01524(14) 0.98924(10) 0.0169(3) Uani 1 1 d . . . . .
H19 H 0.395150 -0.014738 0.956654 0.020 Uiso 1 1 calc R . . . .
C12 C 0.35997(12) 0.06475(12) 0.82009(9) 0.0116(3) Uani 1 1 d . . . . .
C47 C 0.11935(13) 0.35006(13) 1.04186(10) 0.0160(3) Uani 1 1 d . . . . .
H47 H 0.052624 0.342664 1.036093 0.019 Uiso 1 1 calc R . . . .
C6 C 0.15972(12) 0.06770(12) 0.85971(9) 0.0114(3) Uani 1 1 d . . . . .
C36 C 0.32579(13) 0.34223(13) 0.59865(10) 0.0144(3) Uani 1 1 d . . . . .
C60 C 0.50697(12) 0.34736(13) 0.90079(10) 0.0138(3) Uani 1 1 d . . . . .
C48 C 0.02735(12) 0.35464(13) 0.89512(9) 0.0126(3) Uani 1 1 d . . . . .
C29 C 0.12018(13) 0.27648(13) 0.59707(10) 0.0151(3) Uani 1 1 d . . . . .
H29 H 0.173898 0.276715 0.562199 0.018 Uiso 1 1 calc R . . . .
C66 C 0.55115(12) 0.34134(12) 0.75068(10) 0.0135(3) Uani 1 1 d . . . . .
C53 C 0.01135(14) 0.25941(14) 0.89486(10) 0.0180(3) Uani 1 1 d . . . . .
H53 H 0.065074 0.219566 0.888038 0.022 Uiso 1 1 calc R . . . .
C23 C 0.24225(13) 0.13352(13) 1.00999(10) 0.0140(3) Uani 1 1 d . . . . .
H23 H 0.198318 0.184687 0.991345 0.017 Uiso 1 1 calc R . . . .
C77 C 0.55619(13) 0.55616(13) 0.74832(10) 0.0155(3) Uani 1 1 d . . . . .
H77 H 0.613343 0.518470 0.747065 0.019 Uiso 1 1 calc R . . . .
C16 C 0.41738(13) -0.08185(13) 0.79243(10) 0.0163(3) Uani 1 1 d . . . . .
H16 H 0.408854 -0.148411 0.796753 0.020 Uiso 1 1 calc R . . . .
C65 C 0.48818(13) 0.25495(13) 0.94842(10) 0.0174(3) Uani 1 1 d . . . . .
H65 H 0.450298 0.211230 0.932970 0.021 Uiso 1 1 calc R . . . .
C72 C 0.46723(12) 0.51053(12) 0.77708(9) 0.0127(3) Uani 1 1 d . . . . .
C13 C 0.44394(12) 0.11144(13) 0.78196(10) 0.0148(3) Uani 1 1 d . . . . .
H13 H 0.453741 0.177472 0.778804 0.018 Uiso 1 1 calc R . . . .
C64 C 0.52432(15) 0.22612(14) 1.01832(11) 0.0213(4) Uani 1 1 d . . . . .
H64 H 0.511496 0.163014 1.050125 0.026 Uiso 1 1 calc R . . . .
C7 C 0.12048(13) 0.08479(13) 0.79084(10) 0.0147(3) Uani 1 1 d . . . . .
H7 H 0.149577 0.131230 0.748715 0.018 Uiso 1 1 calc R . . . .
C26 C -0.03882(14) 0.27808(15) 0.69759(11) 0.0204(4) Uani 1 1 d . . . . .
H26 H -0.093354 0.279743 0.731330 0.024 Uiso 1 1 calc R . . . .
C42 C 0.18553(12) 0.37596(12) 0.97943(9) 0.0120(3) Uani 1 1 d . . . . .
C30 C 0.21892(13) 0.50462(13) 0.62214(9) 0.0154(3) Uani 1 1 d . . . . .
C58 C 0.13848(14) 0.68698(13) 0.87677(11) 0.0187(3) Uani 1 1 d . . . . .
H58 H 0.151876 0.726136 0.907731 0.022 Uiso 1 1 calc R . . . .
C44 C 0.31475(14) 0.37097(14) 1.05989(10) 0.0179(3) Uani 1 1 d . . . . .
H44 H 0.381433 0.378296 1.065826 0.022 Uiso 1 1 calc R . . . .
C28 C 0.03354(13) 0.23252(13) 0.59177(11) 0.0172(3) Uani 1 1 d . . . . .
H28 H 0.028650 0.202278 0.553469 0.021 Uiso 1 1 calc R . . . .
C76 C 0.56095(14) 0.65622(13) 0.72170(11) 0.0180(3) Uani 1 1 d . . . . .
H76 H 0.621314 0.686808 0.702414 0.022 Uiso 1 1 calc R . . . .
C43 C 0.28322(13) 0.38581(13) 0.98930(10) 0.0146(3) Uani 1 1 d . . . . .
H43 H 0.328826 0.402881 0.947234 0.018 Uiso 1 1 calc R . . . .
C71 C 0.62637(13) 0.27848(14) 0.77825(11) 0.0186(3) Uani 1 1 d . . . . .
H71 H 0.632210 0.256496 0.830230 0.022 Uiso 1 1 calc R . . . .
C49 C -0.05276(13) 0.41276(14) 0.90435(10) 0.0180(3) Uani 1 1 d . . . . .
H49 H -0.043307 0.477708 0.904495 0.022 Uiso 1 1 calc R . . . .
C14 C 0.51354(13) 0.06240(14) 0.74848(11) 0.0187(3) Uani 1 1 d . . . . .
H14 H 0.570093 0.095119 0.722293 0.022 Uiso 1 1 calc R . . . .
C35 C 0.13048(15) 0.53992(15) 0.59437(11) 0.0226(4) Uani 1 1 d . . . . .
H35 H 0.077931 0.496721 0.599734 0.027 Uiso 1 1 calc R . . . .
C15 C 0.50016(13) -0.03425(14) 0.75341(10) 0.0177(3) Uani 1 1 d . . . . .
H15 H 0.547185 -0.067803 0.730313 0.021 Uiso 1 1 calc R . . . .
C25 C 0.04762(13) 0.32099(13) 0.70369(10) 0.0168(3) Uani 1 1 d . . . . .
H25 H 0.052179 0.351092 0.742107 0.020 Uiso 1 1 calc R . . . .
C67 C 0.54465(13) 0.37380(14) 0.67371(10) 0.0179(3) Uani 1 1 d . . . . .
H67 H 0.493489 0.416206 0.654237 0.022 Uiso 1 1 calc R . . . .
C22 C 0.25472(13) 0.10315(13) 1.08560(10) 0.0163(3) Uani 1 1 d . . . . .
H22 H 0.219308 0.133464 1.118320 0.020 Uiso 1 1 calc R . . . .
C52 C -0.08220(15) 0.22218(15) 0.90444(11) 0.0227(4) Uani 1 1 d . . . . .
H52 H -0.092059 0.157173 0.904635 0.027 Uiso 1 1 calc R . . . .
C11 C 0.11519(14) 0.00012(14) 0.92139(10) 0.0176(3) Uani 1 1 d . . . . .
H11 H 0.140689 -0.011686 0.968454 0.021 Uiso 1 1 calc R . . . .
C55 C 0.10235(14) 0.57277(14) 0.78512(10) 0.0171(3) Uani 1 1 d . . . . .
H55 H 0.091002 0.534149 0.753306 0.021 Uiso 1 1 calc R . . . .
C37 C 0.34727(14) 0.40082(15) 0.52630(10) 0.0196(4) Uani 1 1 d . . . . .
H37 H 0.320625 0.464084 0.511190 0.024 Uiso 1 1 calc R . . . .
C59 C 0.15425(13) 0.58764(13) 0.90032(10) 0.0159(3) Uani 1 1 d . . . . .
H59 H 0.177611 0.559288 0.947690 0.019 Uiso 1 1 calc R . . . .
C20 C 0.37108(14) -0.01502(15) 1.06517(10) 0.0209(4) Uani 1 1 d . . . . .
H20 H 0.415337 -0.065777 1.084066 0.025 Uiso 1 1 calc R . . . .
C54 C 0.13618(12) 0.52938(12) 0.85523(9) 0.0123(3) Uani 1 1 d . . . . .
C5 C 0.13662(13) -0.00517(14) 0.56808(10) 0.0161(3) Uani 1 1 d . . . . .
H5A H 0.075852 -0.014403 0.546565 0.019 Uiso 1 1 calc R . . . .
H5B H 0.133892 0.058938 0.577648 0.019 Uiso 1 1 calc R . . . .
C75 C 0.47736(15) 0.71164(13) 0.72328(11) 0.0197(4) Uani 1 1 d . . . . .
H75 H 0.480519 0.779984 0.704257 0.024 Uiso 1 1 calc R . . . .
C46 C 0.15120(14) 0.33505(14) 1.11263(10) 0.0195(4) Uani 1 1 d . . . . .
H46 H 0.105934 0.317621 1.154886 0.023 Uiso 1 1 calc R . . . .
C8 C 0.03943(13) 0.03427(14) 0.78386(10) 0.0177(3) Uani 1 1 d . . . . .
H8 H 0.013636 0.045852 0.736917 0.021 Uiso 1 1 calc R . . . .
C4 C 0.14678(14) -0.08331(14) 0.63954(10) 0.0186(3) Uani 1 1 d . . . . .
H4A H 0.145517 -0.147320 0.630000 0.022 Uiso 1 1 calc R . . . .
H4B H 0.091266 -0.079880 0.675398 0.022 Uiso 1 1 calc R . . . .
C57 C 0.10305(14) 0.72892(14) 0.80779(11) 0.0189(3) Uani 1 1 d . . . . .
H57 H 0.090974 0.796499 0.792038 0.023 Uiso 1 1 calc R . . . .
C51 C -0.16104(14) 0.28036(16) 0.91372(11) 0.0240(4) Uani 1 1 d . . . . .
H51 H -0.224987 0.255196 0.920333 0.029 Uiso 1 1 calc R . . . .
C27 C -0.04578(14) 0.23259(14) 0.64211(11) 0.0195(4) Uani 1 1 d . . . . .
H27 H -0.104404 0.201777 0.638676 0.023 Uiso 1 1 calc R . . . .
C73 C 0.38432(13) 0.56675(14) 0.77919(11) 0.0193(4) Uani 1 1 d . . . . .
H73 H 0.323911 0.536506 0.798863 0.023 Uiso 1 1 calc R . . . .
C9 C -0.00415(14) -0.03322(15) 0.84530(11) 0.0203(4) Uani 1 1 d . . . . .
H9 H -0.059542 -0.067844 0.840368 0.024 Uiso 1 1 calc R . . . .
C70 C 0.69304(14) 0.24779(15) 0.72983(13) 0.0249(4) Uani 1 1 d . . . . .
H70 H 0.743323 0.204021 0.749041 0.030 Uiso 1 1 calc R . . . .
C63 C 0.57925(15) 0.29031(15) 1.04119(11) 0.0230(4) Uani 1 1 d . . . . .
H63 H 0.604296 0.271001 1.088654 0.028 Uiso 1 1 calc R . . . .
C50 C -0.14633(14) 0.37538(16) 0.91333(11) 0.0231(4) Uani 1 1 d . . . . .
H50 H -0.200455 0.415200 0.919221 0.028 Uiso 1 1 calc R . . . .
C56 C 0.08541(14) 0.67147(14) 0.76204(11) 0.0203(4) Uani 1 1 d . . . . .
H56 H 0.061678 0.700002 0.714827 0.024 Uiso 1 1 calc R . . . .
C31 C 0.29414(15) 0.57027(15) 0.61434(13) 0.0247(4) Uani 1 1 d . . . . .
H31 H 0.354151 0.548227 0.634408 0.030 Uiso 1 1 calc R . . . .
C69 C 0.68619(15) 0.28097(16) 0.65357(13) 0.0266(4) Uani 1 1 d . . . . .
H69 H 0.731894 0.260226 0.620717 0.032 Uiso 1 1 calc R . . . .
C45 C 0.24859(14) 0.34541(14) 1.12174(10) 0.0186(3) Uani 1 1 d . . . . .
H45 H 0.269901 0.335079 1.170051 0.022 Uiso 1 1 calc R . . . .
C61 C 0.56149(14) 0.41136(14) 0.92457(11) 0.0198(4) Uani 1 1 d . . . . .
H61 H 0.574180 0.474658 0.893057 0.024 Uiso 1 1 calc R . . . .
C21 C 0.31890(14) 0.02856(14) 1.11323(10) 0.0187(3) Uani 1 1 d . . . . .
H21 H 0.327083 0.007385 1.164910 0.022 Uiso 1 1 calc R . . . .
C41 C 0.36701(14) 0.25038(14) 0.61983(11) 0.0192(4) Uani 1 1 d . . . . .
H41 H 0.353339 0.210269 0.668967 0.023 Uiso 1 1 calc R . . . .
C1 C 0.31318(13) 0.00579(15) 0.54419(10) 0.0185(3) Uani 1 1 d . . . . .
H1A H 0.312639 0.070354 0.552922 0.022 Uiso 1 1 calc R . . . .
H1B H 0.367722 0.003503 0.507243 0.022 Uiso 1 1 calc R . . . .
C3 C 0.24108(14) -0.07256(15) 0.67278(10) 0.0208(4) Uani 1 1 d . . . . .
H3A H 0.248384 -0.127042 0.717755 0.025 Uiso 1 1 calc R . . . .
H3B H 0.239696 -0.011734 0.687369 0.025 Uiso 1 1 calc R . . . .
C74 C 0.38930(15) 0.66726(14) 0.75261(13) 0.0241(4) Uani 1 1 d . . . . .
H74 H 0.332528 0.705271 0.754575 0.029 Uiso 1 1 calc R . . . .
C40 C 0.42805(14) 0.21649(16) 0.56996(12) 0.0234(4) Uani 1 1 d . . . . .
H40 H 0.456367 0.153988 0.585205 0.028 Uiso 1 1 calc R . . . .
C33 C 0.19463(19) 0.70139(15) 0.54976(12) 0.0285(5) Uani 1 1 d . . . . .
H33 H 0.186776 0.767852 0.524558 0.034 Uiso 1 1 calc R . . . .
C62 C 0.59744(15) 0.38249(15) 0.99468(11) 0.0238(4) Uani 1 1 d . . . . .
H62 H 0.634599 0.426306 1.010601 0.029 Uiso 1 1 calc R . . . .
C2 C 0.32682(14) -0.07139(15) 0.61597(10) 0.0196(4) Uani 1 1 d . . . . .
H2A H 0.387431 -0.058951 0.636280 0.023 Uiso 1 1 calc R . . . .
H2B H 0.332897 -0.135316 0.606210 0.023 Uiso 1 1 calc R . . . .
C10 C 0.03356(15) -0.04991(15) 0.91401(11) 0.0231(4) Uani 1 1 d . . . . .
H10 H 0.003494 -0.095663 0.956111 0.028 Uiso 1 1 calc R . . . .
C68 C 0.61239(15) 0.34449(16) 0.62563(12) 0.0234(4) Uani 1 1 d . . . . .
H68 H 0.608133 0.368001 0.573538 0.028 Uiso 1 1 calc R . . . .
C34 C 0.11849(18) 0.63763(16) 0.55895(13) 0.0295(5) Uani 1 1 d . . . . .
H34 H 0.057638 0.660743 0.540948 0.035 Uiso 1 1 calc R . . . .
C32 C 0.28236(18) 0.66737(16) 0.57765(14) 0.0318(5) Uani 1 1 d . . . . .
H32 H 0.334866 0.710792 0.571625 0.038 Uiso 1 1 calc R . . . .
C38 C 0.40773(16) 0.36642(17) 0.47639(12) 0.0272(4) Uani 1 1 d . . . . .
H38 H 0.421932 0.406314 0.427245 0.033 Uiso 1 1 calc R . . . .
B3 B 0.11097(14) 0.13075(14) 0.39676(11) 0.0130(3) Uani 1 1 d . . . . .
H3 H 0.039217 0.150095 0.421018 0.016 Uiso 1 1 calc R . . . .
C39 C 0.44721(15) 0.27452(17) 0.49794(13) 0.0265(4) Uani 1 1 d . . . . .
H39 H 0.487487 0.251147 0.463375 0.032 Uiso 1 1 calc R . . . .
B1 B 0.21354(15) 0.17589(14) 0.41948(11) 0.0142(3) Uani 1 1 d . . . . .
H1 H 0.222079 0.223332 0.456473 0.017 Uiso 1 1 calc R . . . .
B8 B 0.25707(14) 0.11482(14) 0.28461(10) 0.0130(3) Uani 1 1 d . . . . .
H8A H 0.304311 0.139247 0.231616 0.016 Uiso 1 1 calc R . . . .
B2 B 0.20968(13) 0.05480(14) 0.43638(10) 0.0111(3) Uani 1 1 d . . . . .
B4 B 0.20020(14) 0.20368(14) 0.32730(11) 0.0135(3) Uani 1 1 d . . . . .
H4 H 0.199035 0.281968 0.295403 0.016 Uiso 1 1 calc R . . . .
B7 B 0.26407(14) 0.00731(14) 0.36445(11) 0.0128(3) Uani 1 1 d . . . . .
H7A H 0.316573 -0.054594 0.376133 0.015 Uiso 1 1 calc R . . . .
B5 B 0.29946(14) 0.12630(14) 0.37042(10) 0.0128(3) Uani 1 1 d . . . . .
H5 H 0.377529 0.142127 0.373858 0.015 Uiso 1 1 calc R . . . .
B9 B 0.12443(14) 0.11690(14) 0.30328(11) 0.0133(3) Uani 1 1 d . . . . .
H9A H 0.065245 0.142749 0.265147 0.016 Uiso 1 1 calc R . . . .
B6 B 0.13140(14) 0.01020(14) 0.38277(11) 0.0130(3) Uani 1 1 d . . . . .
H6 H 0.078456 -0.049475 0.408940 0.016 Uiso 1 1 calc R . . . .
B10 B 0.18659(14) 0.01538(15) 0.29739(11) 0.0143(3) Uani 1 1 d . . . . .
H10A H 0.178750 -0.032243 0.260424 0.017 Uiso 1 1 calc R . . . .
C78 C 0.1673(3) 0.4345(3) 0.36154(18) 0.0714(12) Uani 1 1 d . . . . .
H78A H 0.125791 0.376806 0.370723 0.086 Uiso 1 1 calc R . . . .
H78B H 0.234922 0.411815 0.368641 0.086 Uiso 1 1 calc R . . . .

loop_
_atom_site_aniso_label
_atom_site_aniso_U_11
_atom_site_aniso_U_22
_atom_site_aniso_U_33
_atom_site_aniso_U_23
_atom_site_aniso_U_13
_atom_site_aniso_U_12
Ag01 0.01059(6) 0.01101(6) 0.01083(5) -0.00276(4) -0.00114(4) -0.00057(4)
P1 0.01031(18) 0.00930(19) 0.01100(18) -0.00273(15) -0.00076(14) -0.00002(14)
P2 0.01196(19) 0.0140(2) 0.00987(18) -0.00301(15) -0.00176(14) -0.00074(15)
P3 0.01106(19) 0.01120(19) 0.01052(18) -0.00290(15) -0.00013(14) 0.00122(14)
P4 0.00930(18) 0.01006(19) 0.01444(19) -0.00256(15) -0.00156(14) -0.00155(14)
Cl2 0.0394(3) 0.0421(3) 0.0313(3) -0.0137(3) -0.0090(2) 0.0081(3)
Cl1 0.0649(5) 0.0375(3) 0.0293(3) -0.0072(3) -0.0052(3) 0.0165(3)
O1 0.0110(5) 0.0149(6) 0.0103(5) -0.0017(4) -0.0011(4) -0.0010(4)
C18 0.0116(7) 0.0106(7) 0.0135(7) -0.0029(6) -0.0016(6) -0.0015(5)
C24 0.0145(8) 0.0118(7) 0.0116(7) -0.0014(6) -0.0028(6) -0.0002(6)
C17 0.0159(8) 0.0121(8) 0.0148(7) -0.0034(6) 0.0002(6) 0.0006(6)
C19 0.0172(8) 0.0199(9) 0.0142(8) -0.0057(7) -0.0017(6) 0.0054(6)
C12 0.0120(7) 0.0116(7) 0.0112(7) -0.0030(6) -0.0010(5) 0.0011(5)
C47 0.0154(8) 0.0172(8) 0.0139(7) -0.0022(6) -0.0001(6) 0.0015(6)
C6 0.0109(7) 0.0099(7) 0.0135(7) -0.0035(6) -0.0007(5) -0.0001(5)
C36 0.0122(7) 0.0190(8) 0.0138(7) -0.0069(6) -0.0023(6) -0.0012(6)
C60 0.0114(7) 0.0135(8) 0.0157(8) -0.0025(6) -0.0013(6) -0.0008(6)
C48 0.0117(7) 0.0154(8) 0.0103(7) -0.0029(6) -0.0009(5) 0.0002(6)
C29 0.0157(8) 0.0160(8) 0.0140(7) -0.0042(6) -0.0034(6) 0.0011(6)
C66 0.0104(7) 0.0123(7) 0.0188(8) -0.0058(6) -0.0002(6) -0.0027(6)
C53 0.0173(8) 0.0169(9) 0.0195(8) -0.0047(7) -0.0019(6) 0.0004(6)
C23 0.0135(8) 0.0132(8) 0.0160(8) -0.0052(6) -0.0018(6) 0.0010(6)
C77 0.0116(7) 0.0145(8) 0.0191(8) -0.0029(6) 0.0009(6) -0.0022(6)
C16 0.0196(8) 0.0146(8) 0.0160(8) -0.0065(6) -0.0023(6) 0.0033(6)
C65 0.0174(8) 0.0131(8) 0.0205(8) -0.0022(7) -0.0034(6) -0.0009(6)
C72 0.0129(7) 0.0109(7) 0.0143(7) -0.0035(6) -0.0011(6) -0.0020(6)
C13 0.0121(7) 0.0153(8) 0.0182(8) -0.0064(6) -0.0012(6) -0.0012(6)
C64 0.0243(10) 0.0164(9) 0.0198(9) 0.0014(7) -0.0051(7) 0.0007(7)
C7 0.0154(8) 0.0144(8) 0.0136(7) -0.0024(6) -0.0032(6) 0.0003(6)
C26 0.0144(8) 0.0230(9) 0.0232(9) -0.0062(8) 0.0015(7) -0.0015(7)
C42 0.0139(7) 0.0097(7) 0.0117(7) -0.0024(6) 0.0003(6) 0.0018(5)
C30 0.0194(8) 0.0154(8) 0.0114(7) -0.0040(6) -0.0008(6) -0.0006(6)
C58 0.0204(9) 0.0134(8) 0.0230(9) -0.0063(7) -0.0018(7) 0.0002(6)
C44 0.0176(8) 0.0182(9) 0.0184(8) -0.0049(7) -0.0051(6) -0.0002(6)
C28 0.0181(8) 0.0143(8) 0.0206(8) -0.0057(7) -0.0073(7) 0.0012(6)
C76 0.0171(8) 0.0146(8) 0.0216(9) -0.0043(7) 0.0022(7) -0.0061(6)
C43 0.0139(8) 0.0164(8) 0.0129(7) -0.0036(6) 0.0004(6) 0.0001(6)
C71 0.0111(8) 0.0185(9) 0.0256(9) -0.0050(7) -0.0014(6) 0.0001(6)
C49 0.0149(8) 0.0197(9) 0.0199(8) -0.0067(7) -0.0015(6) 0.0037(6)
C14 0.0115(8) 0.0248(10) 0.0209(9) -0.0087(7) 0.0005(6) -0.0002(6)
C35 0.0246(10) 0.0190(9) 0.0228(9) -0.0012(7) -0.0098(7) 0.0000(7)
C15 0.0150(8) 0.0238(9) 0.0169(8) -0.0098(7) -0.0033(6) 0.0061(7)
C25 0.0177(8) 0.0176(8) 0.0153(8) -0.0051(7) -0.0009(6) -0.0005(6)
C67 0.0154(8) 0.0194(9) 0.0199(8) -0.0065(7) -0.0019(6) -0.0018(6)
C22 0.0160(8) 0.0198(9) 0.0145(8) -0.0074(7) -0.0002(6) -0.0007(6)
C52 0.0234(10) 0.0206(9) 0.0233(9) -0.0041(8) -0.0027(7) -0.0066(7)
C11 0.0184(8) 0.0205(9) 0.0132(8) -0.0030(7) -0.0015(6) -0.0064(7)
C55 0.0201(9) 0.0174(9) 0.0125(7) -0.0021(6) -0.0008(6) 0.0005(6)
C37 0.0210(9) 0.0217(9) 0.0153(8) -0.0042(7) 0.0009(7) -0.0026(7)
C59 0.0163(8) 0.0142(8) 0.0167(8) -0.0036(6) -0.0022(6) 0.0022(6)
C20 0.0221(9) 0.0239(10) 0.0153(8) -0.0028(7) -0.0056(7) 0.0084(7)
C54 0.0111(7) 0.0125(7) 0.0121(7) -0.0021(6) 0.0015(5) 0.0017(5)
C5 0.0124(8) 0.0213(9) 0.0124(7) -0.0019(6) 0.0015(6) 0.0013(6)
C75 0.0243(9) 0.0113(8) 0.0224(9) -0.0043(7) 0.0026(7) -0.0010(7)
C46 0.0229(9) 0.0227(9) 0.0111(7) -0.0026(7) 0.0022(6) 0.0015(7)
C8 0.0171(8) 0.0195(9) 0.0176(8) -0.0059(7) -0.0063(6) 0.0006(6)
C4 0.0179(8) 0.0232(9) 0.0116(7) -0.0001(7) 0.0003(6) -0.0020(7)
C57 0.0169(8) 0.0131(8) 0.0226(9) 0.0006(7) 0.0027(7) 0.0012(6)
C51 0.0149(9) 0.0359(12) 0.0202(9) -0.0053(8) -0.0029(7) -0.0070(8)
C27 0.0156(8) 0.0156(8) 0.0269(9) -0.0042(7) -0.0056(7) -0.0014(6)
C73 0.0137(8) 0.0153(8) 0.0275(9) -0.0054(7) 0.0045(7) -0.0021(6)
C9 0.0147(8) 0.0253(10) 0.0226(9) -0.0089(8) -0.0026(7) -0.0056(7)
C70 0.0135(8) 0.0233(10) 0.0393(12) -0.0117(9) 0.0006(8) 0.0020(7)
C63 0.0238(10) 0.0254(10) 0.0179(9) -0.0014(7) -0.0073(7) 0.0002(8)
C50 0.0139(8) 0.0317(11) 0.0237(9) -0.0078(8) -0.0017(7) 0.0033(7)
C56 0.0209(9) 0.0192(9) 0.0166(8) 0.0014(7) -0.0012(7) 0.0027(7)
C31 0.0217(10) 0.0197(10) 0.0349(11) -0.0113(8) -0.0015(8) -0.0017(7)
C69 0.0155(9) 0.0334(11) 0.0351(11) -0.0188(9) 0.0076(8) -0.0034(8)
C45 0.0254(9) 0.0166(9) 0.0136(8) -0.0031(7) -0.0052(7) 0.0013(7)
C61 0.0214(9) 0.0185(9) 0.0181(8) -0.0012(7) -0.0049(7) -0.0069(7)
C21 0.0181(9) 0.0246(10) 0.0133(8) -0.0043(7) -0.0033(6) 0.0003(7)
C41 0.0153(8) 0.0216(9) 0.0226(9) -0.0085(7) -0.0035(7) -0.0004(7)
C1 0.0132(8) 0.0252(10) 0.0149(8) -0.0004(7) -0.0051(6) -0.0045(7)
C3 0.0224(9) 0.0244(10) 0.0134(8) -0.0012(7) -0.0036(7) -0.0006(7)
C74 0.0196(9) 0.0134(9) 0.0381(12) -0.0075(8) 0.0049(8) 0.0025(7)
C40 0.0153(9) 0.0250(10) 0.0346(11) -0.0160(9) -0.0035(7) 0.0016(7)
C33 0.0485(14) 0.0139(9) 0.0211(10) -0.0026(8) -0.0001(9) 0.0024(9)
C62 0.0248(10) 0.0253(10) 0.0213(9) -0.0039(8) -0.0095(7) -0.0075(8)
C2 0.0176(9) 0.0243(10) 0.0141(8) 0.0001(7) -0.0059(6) 0.0013(7)
C10 0.0213(9) 0.0274(10) 0.0187(9) -0.0031(8) 0.0016(7) -0.0119(8)
C68 0.0194(9) 0.0298(11) 0.0239(9) -0.0129(8) 0.0024(7) -0.0055(8)
C34 0.0383(13) 0.0215(10) 0.0272(11) -0.0017(8) -0.0141(9) 0.0056(9)
C32 0.0350(12) 0.0178(10) 0.0428(13) -0.0110(9) 0.0070(10) -0.0071(8)
C38 0.0271(11) 0.0365(12) 0.0188(9) -0.0109(9) 0.0069(8) -0.0067(9)
B3 0.0129(8) 0.0133(9) 0.0128(8) -0.0035(7) -0.0009(6) 0.0002(6)
C39 0.0172(9) 0.0375(12) 0.0310(11) -0.0214(10) 0.0054(8) -0.0038(8)
B1 0.0166(9) 0.0129(9) 0.0127(8) -0.0034(7) 0.0007(7) -0.0024(7)
B8 0.0135(8) 0.0141(9) 0.0106(8) -0.0023(7) -0.0004(6) -0.0002(6)
B2 0.0116(8) 0.0121(8) 0.0084(7) -0.0007(6) -0.0015(6) -0.0005(6)
B4 0.0145(9) 0.0129(9) 0.0125(8) -0.0026(7) -0.0004(6) -0.0008(6)
B7 0.0120(8) 0.0130(8) 0.0132(8) -0.0035(7) -0.0006(6) -0.0005(6)
B5 0.0131(8) 0.0129(8) 0.0114(8) -0.0014(7) -0.0010(6) -0.0027(6)
B9 0.0121(8) 0.0157(9) 0.0119(8) -0.0035(7) -0.0018(6) -0.0003(6)
B6 0.0121(8) 0.0132(9) 0.0138(8) -0.0038(7) -0.0014(6) -0.0022(6)
B10 0.0145(9) 0.0164(9) 0.0133(8) -0.0058(7) -0.0023(6) -0.0003(7)
C78 0.129(4) 0.051(2) 0.0367(16) -0.0170(15) -0.0186(19) 0.045(2)

loop_
_atom_type_symbol
_atom_type_description
_atom_type_scat_dispersion_real
_atom_type_scat_dispersion_imag
_atom_type_scat_source
C C 0.0033 0.0016 'International Tables Vol C Tables 4.2.6.8 and 6.1.1.4'
H H 0.0000 0.0000 'International Tables Vol C Tables 4.2.6.8 and 6.1.1.4'
Ag Ag -0.8971 1.1015 'International Tables Vol C Tables 4.2.6.8 and 6.1.1.4'
B B 0.0013 0.0007 'International Tables Vol C Tables 4.2.6.8 and 6.1.1.4'
Cl Cl 0.1484 0.1585 'International Tables Vol C Tables 4.2.6.8 and 6.1.1.4'
O O 0.0106 0.0060 'International Tables Vol C Tables 4.2.6.8 and 6.1.1.4'
P P 0.1023 0.0942 'International Tables Vol C Tables 4.2.6.8 and 6.1.1.4'

loop_
_geom_angle_atom_site_label_1
_geom_angle_atom_site_label_2
_geom_angle_atom_site_label_3
_geom_angle
_geom_angle_site_symmetry_1
_geom_angle_site_symmetry_3
P1 Ag01 P3 107.644(14) . .
P1 Ag01 P4 109.018(14) . .
P2 Ag01 P1 113.227(14) . .
P2 Ag01 P3 109.287(14) . .
P2 Ag01 P4 106.544(14) . .
P3 Ag01 P4 111.162(14) . .
C18 P1 Ag01 114.89(5) . .
C18 P1 C6 102.36(8) . .
C12 P1 Ag01 114.49(6) . .
C12 P1 C18 102.78(8) . .
C12 P1 C6 100.57(8) . .
C6 P1 Ag01 119.40(6) . .
C24 P2 Ag01 110.34(6) . .
C24 P2 C36 101.87(8) . .
C24 P2 C30 102.82(8) . .
C36 P2 Ag01 117.53(6) . .
C30 P2 Ag01 119.34(6) . .
C30 P2 C36 102.65(8) . .
C48 P3 Ag01 116.83(6) . .
C48 P3 C54 102.25(8) . .
C42 P3 Ag01 111.53(5) . .
C42 P3 C48 103.79(8) . .
C42 P3 C54 102.11(8) . .
C54 P3 Ag01 118.35(5) . .
C60 P4 Ag01 117.31(6) . .
C66 P4 Ag01 116.55(6) . .
C66 P4 C60 103.10(8) . .
C72 P4 Ag01 112.45(6) . .
C72 P4 C60 104.15(8) . .
C72 P4 C66 101.33(8) . .
C5 O1 B2 113.03(12) . .
C1 O1 C5 112.06(13) . .
C1 O1 B2 112.86(12) . .
C19 C18 P1 123.23(13) . .
C19 C18 C23 118.97(16) . .
C23 C18 P1 117.80(13) . .
C29 C24 P2 122.60(13) . .
C25 C24 P2 118.13(13) . .
C25 C24 C29 119.27(16) . .
C12 C17 H17 119.9 . .
C16 C17 H17 119.9 . .
C16 C17 C12 120.12(16) . .
C18 C19 H19 119.9 . .
C18 C19 C20 120.12(17) . .
C20 C19 H19 119.9 . .
C17 C12 P1 121.98(13) . .
C13 C12 P1 119.18(13) . .
C13 C12 C17 118.84(15) . .
C42 C47 H47 120.0 . .
C46 C47 H47 120.0 . .
C46 C47 C42 120.05(17) . .
C7 C6 P1 117.57(13) . .
C11 C6 P1 123.30(13) . .
C11 C6 C7 119.07(16) . .
C37 C36 P2 123.63(14) . .
C41 C36 P2 117.36(14) . .
C41 C36 C37 118.89(17) . .
C65 C60 P4 117.91(13) . .
C61 C60 P4 123.08(14) . .
C61 C60 C65 119.00(17) . .
C53 C48 P3 118.54(13) . .
C53 C48 C49 118.80(17) . .
C49 C48 P3 122.65(14) . .
C24 C29 H29 120.1 . .
C28 C29 C24 119.89(17) . .
C28 C29 H29 120.1 . .
C71 C66 P4 123.31(14) . .
C71 C66 C67 118.86(17) . .
C67 C66 P4 117.76(13) . .
C48 C53 H53 119.5 . .
C52 C53 C48 120.92(18) . .
C52 C53 H53 119.5 . .
C18 C23 H23 119.7 . .
C22 C23 C18 120.66(16) . .
C22 C23 H23 119.7 . .
C72 C77 H77 119.9 . .
C76 C77 H77 119.9 . .
C76 C77 C72 120.26(17) . .
C17 C16 H16 119.7 . .
C17 C16 C15 120.64(17) . .
C15 C16 H16 119.7 . .
C60 C65 H65 119.6 . .
C64 C65 C60 120.86(17) . .
C64 C65 H65 119.6 . .
C77 C72 P4 122.11(13) . .
C73 C72 P4 118.67(13) . .
C73 C72 C77 119.21(16) . .
C12 C13 H13 119.6 . .
C14 C13 C12 120.82(17) . .
C14 C13 H13 119.6 . .
C65 C64 H64 120.2 . .
C63 C64 C65 119.61(18) . .
C63 C64 H64 120.2 . .
C6 C7 H7 119.8 . .
C8 C7 C6 120.40(16) . .
C8 C7 H7 119.8 . .
C25 C26 H26 119.9 . .
C25 C26 C27 120.13(18) . .
C27 C26 H26 119.9 . .
C47 C42 P3 124.01(13) . .
C43 C42 P3 117.04(13) . .
C43 C42 C47 118.95(16) . .
C35 C30 P2 122.51(14) . .
C31 C30 P2 119.32(15) . .
C31 C30 C35 118.16(18) . .
C59 C58 H58 120.0 . .
C59 C58 C57 119.97(17) . .
C57 C58 H58 120.0 . .
C43 C44 H44 120.0 . .
C45 C44 H44 120.0 . .
C45 C44 C43 119.92(17) . .
C29 C28 H28 119.8 . .
C27 C28 C29 120.49(17) . .
C27 C28 H28 119.8 . .
C77 C76 H76 120.0 . .
C77 C76 C75 120.03(17) . .
C75 C76 H76 120.0 . .
C42 C43 H43 119.6 . .
C44 C43 C42 120.88(16) . .
C44 C43 H43 119.6 . .
C66 C71 H71 119.8 . .
C70 C71 C66 120.30(19) . .
C70 C71 H71 119.8 . .
C48 C49 H49 120.0 . .
C50 C49 C48 120.05(18) . .
C50 C49 H49 120.0 . .
C13 C14 H14 120.0 . .
C15 C14 C13 119.93(17) . .
C15 C14 H14 120.0 . .
C30 C35 H35 119.6 . .
C34 C35 C30 120.7(2) . .
C34 C35 H35 119.6 . .
C16 C15 H15 120.2 . .
C14 C15 C16 119.63(17) . .
C14 C15 H15 120.2 . .
C24 C25 H25 119.7 . .
C26 C25 C24 120.56(17) . .
C26 C25 H25 119.7 . .
C66 C67 H67 119.7 . .
C68 C67 C66 120.60(18) . .
C68 C67 H67 119.7 . .
C23 C22 H22 120.0 . .
C21 C22 C23 120.00(17) . .
C21 C22 H22 120.0 . .
C53 C52 H52 120.1 . .
C51 C52 C53 119.78(19) . .
C51 C52 H52 120.1 . .
C6 C11 H11 119.9 . .
C10 C11 C6 120.18(17) . .
C10 C11 H11 119.9 . .
C54 C55 H55 119.7 . .
C56 C55 H55 119.7 . .
C56 C55 C54 120.51(17) . .
C36 C37 H37 120.0 . .
C38 C37 C36 120.03(19) . .
C38 C37 H37 120.0 . .
C58 C59 H59 119.6 . .
C54 C59 C58 120.75(17) . .
C54 C59 H59 119.6 . .
C19 C20 H20 119.8 . .
C21 C20 C19 120.42(17) . .
C21 C20 H20 119.8 . .
C55 C54 P3 118.46(13) . .
C59 C54 P3 122.76(13) . .
C59 C54 C55 118.77(16) . .
O1 C5 H5A 109.9 . .
O1 C5 H5B 109.9 . .
O1 C5 C4 108.75(14) . .
H5A C5 H5B 108.3 . .
C4 C5 H5A 109.9 . .
C4 C5 H5B 109.9 . .
C76 C75 H75 119.9 . .
C74 C75 C76 120.13(17) . .
C74 C75 H75 119.9 . .
C47 C46 H46 119.8 . .
C45 C46 C47 120.48(17) . .
C45 C46 H46 119.8 . .
C7 C8 H8 119.9 . .
C7 C8 C9 120.23(17) . .
C9 C8 H8 119.9 . .
C5 C4 H4A 109.4 . .
C5 C4 H4B 109.4 . .
C5 C4 C3 111.09(16) . .
H4A C4 H4B 108.0 . .
C3 C4 H4A 109.4 . .
C3 C4 H4B 109.4 . .
C58 C57 H57 120.1 . .
C56 C57 C58 119.76(17) . .
C56 C57 H57 120.1 . .
C52 C51 H51 120.0 . .
C52 C51 C50 119.93(18) . .
C50 C51 H51 120.0 . .
C26 C27 H27 120.2 . .
C28 C27 C26 119.63(17) . .
C28 C27 H27 120.2 . .
C72 C73 H73 119.8 . .
C72 C73 C74 120.45(17) . .
C74 C73 H73 119.8 . .
C8 C9 H9 120.1 . .
C8 C9 C10 119.81(17) . .
C10 C9 H9 120.1 . .
C71 C70 H70 119.9 . .
C69 C70 C71 120.29(19) . .
C69 C70 H70 119.9 . .
C64 C63 H63 120.0 . .
C62 C63 C64 119.98(18) . .
C62 C63 H63 120.0 . .
C49 C50 H50 119.7 . .
C51 C50 C49 120.51(18) . .
C51 C50 H50 119.7 . .
C55 C56 C57 120.22(18) . .
C55 C56 H56 119.9 . .
C57 C56 H56 119.9 . .
C30 C31 H31 119.6 . .
C32 C31 C30 120.8(2) . .
C32 C31 H31 119.6 . .
C70 C69 H69 120.1 . .
C68 C69 C70 119.77(19) . .
C68 C69 H69 120.1 . .
C44 C45 H45 120.1 . .
C46 C45 C44 119.72(17) . .
C46 C45 H45 120.1 . .
C60 C61 H61 120.0 . .
C60 C61 C62 120.09(18) . .
C62 C61 H61 120.0 . .
C22 C21 C20 119.82(17) . .
C22 C21 H21 120.1 . .
C20 C21 H21 120.1 . .
C36 C41 H41 119.5 . .
C36 C41 C40 120.93(19) . .
C40 C41 H41 119.5 . .
O1 C1 H1A 109.7 . .
O1 C1 H1B 109.7 . .
O1 C1 C2 109.62(15) . .
H1A C1 H1B 108.2 . .
C2 C1 H1A 109.7 . .
C2 C1 H1B 109.7 . .
C4 C3 H3A 109.7 . .
C4 C3 H3B 109.7 . .
C4 C3 C2 109.78(15) . .
H3A C3 H3B 108.2 . .
C2 C3 H3A 109.7 . .
C2 C3 H3B 109.7 . .
C75 C74 C73 119.91(18) . .
C75 C74 H74 120.0 . .
C73 C74 H74 120.0 . .
C41 C40 H40 120.2 . .
C39 C40 C41 119.62(19) . .
C39 C40 H40 120.2 . .
C34 C33 H33 120.3 . .
C34 C33 C32 119.3(2) . .
C32 C33 H33 120.3 . .
C63 C62 C61 120.45(18) . .
C63 C62 H62 119.8 . .
C61 C62 H62 119.8 . .
C1 C2 C3 110.79(16) . .
C1 C2 H2A 109.5 . .
C1 C2 H2B 109.5 . .
C3 C2 H2A 109.5 . .
C3 C2 H2B 109.5 . .
H2A C2 H2B 108.1 . .
C11 C10 H10 119.9 . .
C9 C10 C11 120.30(18) . .
C9 C10 H10 119.9 . .
C67 C68 H68 119.9 . .
C69 C68 C67 120.2(2) . .
C69 C68 H68 119.9 . .
C35 C34 H34 119.8 . .
C33 C34 C35 120.4(2) . .
C33 C34 H34 119.8 . .
C31 C32 H32 119.8 . .
C33 C32 C31 120.5(2) . .
C33 C32 H32 119.8 . .
C37 C38 H38 119.8 . .
C39 C38 C37 120.4(2) . .
C39 C38 H38 119.8 . .
B1 B3 H3 118.1 . .
B1 B3 B2 57.31(11) . .
B1 B3 B4 56.92(11) . .
B1 B3 B9 112.05(14) . .
B1 B3 B6 112.05(14) . .
B2 B3 H3 132.8 . .
B2 B3 B4 88.06(12) . .
B2 B3 B9 99.42(13) . .
B2 B3 B6 58.65(10) . .
B4 B3 H3 131.5 . .
B4 B3 B6 101.55(13) . .
B9 B3 H3 121.1 . .
B9 B3 B4 59.91(10) . .
B9 B3 B6 59.81(11) . .
B6 B3 H3 120.7 . .
C40 C39 H39 120.0 . .
C38 C39 C40 120.07(19) . .
C38 C39 H39 120.0 . .
B3 B1 H1 130.1 . .
B3 B1 B5 99.76(13) . .
B2 B1 B3 64.10(11) . .
B2 B1 H1 132.2 . .
B2 B1 B4 96.86(13) . .
B2 B1 B5 64.00(11) . .
B4 B1 B3 65.27(12) . .
B4 B1 H1 131.0 . .
B4 B1 B5 65.39(12) . .
B5 B1 H1 130.1 . .
B4 B8 H8A 120.1 . .
B4 B8 B7 102.34(13) . .
B4 B8 B9 59.75(11) . .
B7 B8 H8A 131.1 . .
B7 B8 B9 89.74(12) . .
B5 B8 H8A 119.9 . .
B5 B8 B4 60.66(11) . .
B5 B8 B7 60.22(10) . .
B5 B8 B9 102.17(13) . .
B9 B8 H8A 131.3 . .
B10 B8 H8A 118.0 . .
B10 B8 B4 112.67(14) . .
B10 B8 B7 57.22(11) . .
B10 B8 B5 112.93(14) . .
B10 B8 B9 57.34(11) . .
O1 B2 B3 131.42(14) . .
O1 B2 B1 119.36(14) . .
O1 B2 B7 114.44(13) . .
O1 B2 B5 129.17(14) . .
O1 B2 B6 115.95(13) . .
B1 B2 B3 58.59(11) . .
B1 B2 B7 116.01(14) . .
B1 B2 B5 58.66(11) . .
B1 B2 B6 116.13(14) . .
B7 B2 B3 106.00(13) . .
B7 B2 B5 61.42(11) . .
B5 B2 B3 93.12(12) . .
B6 B2 B3 61.79(11) . .
B6 B2 B7 61.98(11) . .
B6 B2 B5 105.58(13) . .
B3 B4 H4 130.5 . .
B3 B4 B5 90.78(12) . .
B1 B4 B3 57.80(11) . .
B1 B4 B8 112.63(14) . .
B1 B4 H4 117.8 . .
B1 B4 B5 57.76(11) . .
B1 B4 B9 112.64(14) . .
B8 B4 B3 102.47(13) . .
B8 B4 H4 120.2 . .
B8 B4 B5 59.39(10) . .
B8 B4 B9 60.52(11) . .
B5 B4 H4 131.0 . .
B9 B4 B3 59.67(10) . .
B9 B4 H4 120.4 . .
B9 B4 B5 101.82(13) . .
B8 B7 H7A 131.7 . .
B8 B7 B6 89.91(12) . .
B2 B7 B8 99.66(13) . .
B2 B7 H7A 122.0 . .
B2 B7 B5 59.59(10) . .
B2 B7 B6 58.91(10) . .
B5 B7 B8 59.28(10) . .
B5 B7 H7A 120.4 . .
B5 B7 B6 102.04(13) . .
B6 B7 H7A 130.8 . .
B10 B7 B8 57.44(11) . .
B10 B7 B2 110.98(14) . .
B10 B7 H7A 118.3 . .
B10 B7 B5 112.28(14) . .
B10 B7 B6 57.45(11) . .
B1 B5 B8 112.30(14) . .
B1 B5 B2 57.34(11) . .
B1 B5 B4 56.85(11) . .
B1 B5 B7 112.55(14) . .
B1 B5 H5 118.0 . .
B8 B5 B4 59.95(11) . .
B8 B5 B7 60.49(11) . .
B8 B5 H5 120.6 . .
B2 B5 B8 100.09(13) . .
B2 B5 B4 88.02(12) . .
B2 B5 B7 59.00(10) . .
B2 B5 H5 132.7 . .
B4 B5 H5 131.6 . .
B7 B5 B4 102.03(13) . .
B7 B5 H5 120.1 . .
B3 B9 B8 102.44(13) . .
B3 B9 B4 60.42(10) . .
B3 B9 H9A 119.6 . .
B3 B9 B6 60.65(10) . .
B8 B9 H9A 131.2 . .
B4 B9 B8 59.73(11) . .
B4 B9 H9A 120.2 . .
B4 B9 B6 102.51(13) . .
B6 B9 B8 90.26(12) . .
B6 B9 H9A 130.6 . .
B10 B9 B3 113.62(14) . .
B10 B9 B8 57.32(11) . .
B10 B9 B4 112.64(14) . .
B10 B9 H9A 117.7 . .
B10 B9 B6 57.65(11) . .
B3 B6 H6 120.1 . .
B2 B6 B3 59.56(10) . .
B2 B6 B7 59.11(10) . .
B2 B6 B9 99.87(13) . .
B2 B6 H6 121.9 . .
B7 B6 B3 102.32(12) . .
B7 B6 H6 130.7 . .
B9 B6 B3 59.54(10) . .
B9 B6 B7 90.08(12) . .
B9 B6 H6 131.5 . .
B10 B6 B3 112.55(14) . .
B10 B6 B2 110.89(14) . .
B10 B6 B7 57.14(11) . .
B10 B6 B9 57.58(11) . .
B10 B6 H6 118.3 . .
B8 B10 B9 65.34(12) . .
B8 B10 B6 99.29(13) . .
B8 B10 H10A 130.2 . .
B7 B10 B8 65.34(12) . .
B7 B10 B9 99.30(13) . .
B7 B10 B6 65.41(11) . .
B7 B10 H10A 130.2 . .
B9 B10 B6 64.77(12) . .
B9 B10 H10A 130.5 . .
B6 B10 H10A 130.5 . .
Cl2 C78 Cl1 114.42(18) . .
Cl2 C78 H78A 108.7 . .
Cl2 C78 H78B 108.7 . .
Cl1 C78 H78A 108.7 . .
Cl1 C78 H78B 108.7 . .
H78A C78 H78B 107.6 . .

loop_
_geom_bond_atom_site_label_1
_geom_bond_atom_site_label_2
_geom_bond_distance
_geom_bond_site_symmetry_2
Ag01 P1 2.6247(4) .
Ag01 P2 2.6147(4) .
Ag01 P3 2.6301(4) .
Ag01 P4 2.6322(4) .
P1 C18 1.8291(17) .
P1 C12 1.8228(17) .
P1 C6 1.8312(17) .
P2 C24 1.8267(18) .
P2 C36 1.8304(18) .
P2 C30 1.8291(19) .
P3 C48 1.8297(18) .
P3 C42 1.8275(17) .
P3 C54 1.8320(17) .
P4 C60 1.8329(18) .
P4 C66 1.8307(18) .
P4 C72 1.8243(17) .
Cl2 C78 1.730(3) .
Cl1 C78 1.755(3) .
O1 C5 1.482(2) .
O1 C1 1.469(2) .
O1 B2 1.540(2) .
C18 C19 1.395(2) .
C18 C23 1.399(2) .
C24 C29 1.400(2) .
C24 C25 1.396(2) .
C17 H17 0.9500 .
C17 C12 1.401(2) .
C17 C16 1.387(2) .
C19 H19 0.9500 .
C19 C20 1.396(3) .
C12 C13 1.396(2) .
C47 H47 0.9500 .
C47 C42 1.398(2) .
C47 C46 1.395(3) .
C6 C7 1.402(2) .
C6 C11 1.398(2) .
C36 C37 1.399(3) .
C36 C41 1.393(3) .
C60 C65 1.398(2) .
C60 C61 1.395(2) .
C48 C53 1.398(3) .
C48 C49 1.401(2) .
C29 H29 0.9500 .
C29 C28 1.394(3) .
C66 C71 1.396(2) .
C66 C67 1.402(3) .
C53 H53 0.9500 .
C53 C52 1.392(3) .
C23 H23 0.9500 .
C23 C22 1.391(2) .
C77 H77 0.9500 .
C77 C72 1.404(2) .
C77 C76 1.389(2) .
C16 H16 0.9500 .
C16 C15 1.393(3) .
C65 H65 0.9500 .
C65 C64 1.395(3) .
C72 C73 1.391(2) .
C13 H13 0.9500 .
C13 C14 1.393(2) .
C64 H64 0.9500 .
C64 C63 1.391(3) .
C7 H7 0.9500 .
C7 C8 1.388(2) .
C26 H26 0.9500 .
C26 C25 1.388(3) .
C26 C27 1.392(3) .
C42 C43 1.395(2) .
C30 C35 1.397(3) .
C30 C31 1.396(3) .
C58 H58 0.9500 .
C58 C59 1.392(3) .
C58 C57 1.393(3) .
C44 H44 0.9500 .
C44 C43 1.391(2) .
C44 C45 1.390(3) .
C28 H28 0.9500 .
C28 C27 1.390(3) .
C76 H76 0.9500 .
C76 C75 1.391(3) .
C43 H43 0.9500 .
C71 H71 0.9500 .
C71 C70 1.395(3) .
C49 H49 0.9500 .
C49 C50 1.394(3) .
C14 H14 0.9500 .
C14 C15 1.387(3) .
C35 H35 0.9500 .
C35 C34 1.391(3) .
C15 H15 0.9500 .
C25 H25 0.9500 .
C67 H67 0.9500 .
C67 C68 1.390(3) .
C22 H22 0.9500 .
C22 C21 1.388(3) .
C52 H52 0.9500 .
C52 C51 1.388(3) .
C11 H11 0.9500 .
C11 C10 1.393(3) .
C55 H55 0.9500 .
C55 C54 1.405(2) .
C55 C56 1.386(3) .
C37 H37 0.9500 .
C37 C38 1.394(3) .
C59 H59 0.9500 .
C59 C54 1.392(2) .
C20 H20 0.9500 .
C20 C21 1.388(3) .
C5 H5A 0.9900 .
C5 H5B 0.9900 .
C5 C4 1.507(2) .
C75 H75 0.9500 .
C75 C74 1.389(3) .
C46 H46 0.9500 .
C46 C45 1.389(3) .
C8 H8 0.9500 .
C8 C9 1.390(3) .
C4 H4A 0.9900 .
C4 H4B 0.9900 .
C4 C3 1.522(3) .
C57 H57 0.9500 .
C57 C56 1.392(3) .
C51 H51 0.9500 .
C51 C50 1.389(3) .
C27 H27 0.9500 .
C73 H73 0.9500 .
C73 C74 1.396(3) .
C9 H9 0.9500 .
C9 C10 1.391(3) .
C70 H70 0.9500 .
C70 C69 1.391(3) .
C63 H63 0.9500 .
C63 C62 1.387(3) .
C50 H50 0.9500 .
C56 H56 0.9500 .
C31 H31 0.9500 .
C31 C32 1.388(3) .
C69 H69 0.9500 .
C69 C68 1.388(3) .
C45 H45 0.9500 .
C61 H61 0.9500 .
C61 C62 1.397(3) .
C21 H21 0.9500 .
C41 H41 0.9500 .
C41 C40 1.393(3) .
C1 H1A 0.9900 .
C1 H1B 0.9900 .
C1 C2 1.512(3) .
C3 H3A 0.9900 .
C3 H3B 0.9900 .
C3 C2 1.528(3) .
C74 H74 0.9500 .
C40 H40 0.9500 .
C40 C39 1.387(3) .
C33 H33 0.9500 .
C33 C34 1.384(3) .
C33 C32 1.384(4) .
C62 H62 0.9500 .
C2 H2A 0.9900 .
C2 H2B 0.9900 .
C10 H10 0.9500 .
C68 H68 0.9500 .
C34 H34 0.9500 .
C32 H32 0.9500 .
C38 H38 0.9500 .
C38 C39 1.384(3) .
B3 H3 1.1200 .
B3 B1 1.710(3) .
B3 B2 1.802(3) .
B3 B4 1.835(3) .
B3 B9 1.822(3) .
B3 B6 1.842(3) .
C39 H39 0.9500 .
B1 H1 1.1200 .
B1 B2 1.686(3) .
B1 B4 1.693(3) .
B1 B5 1.711(3) .
B8 H8A 1.1200 .
B8 B4 1.826(3) .
B8 B7 1.838(3) .
B8 B5 1.815(3) .
B8 B9 1.840(3) .
B8 B10 1.704(3) .
B2 B7 1.789(3) .
B2 B5 1.800(3) .
B2 B6 1.785(3) .
B4 H4 1.1200 .
B4 B5 1.839(3) .
B4 B9 1.826(3) .
B7 H7A 1.1200 .
B7 B5 1.833(3) .
B7 B6 1.840(3) .
B7 B10 1.700(3) .
B5 H5 1.1200 .
B9 H9A 1.1200 .
B9 B6 1.827(3) .
B9 B10 1.705(3) .
B6 H6 1.1200 .
B6 B10 1.706(3) .
B10 H10A 1.1200 .
C78 H78A 0.9900 .
C78 H78B 0.9900 .
